data_7035651
loop_
_publ_author_name
'Visinescu, Diana'
'Alexandru, Maria-Gabriela'
'Madalan, Augustin M.'
'Pichon, C\'eline'
'Duhayon, Carine'
'Sutter, Jean-Pascal'
'Andruh, Marius'

_publ_section_title
;
 Magneto-structural variety of new 3d-4f-4(5)d heterotrimetallic
 complexes.
;
_journal_issue 38
_journal_name_full 'Dalton transactions (Cambridge, England : 2003)'
_journal_page_first 16713
_journal_page_last 16727
_journal_paper_doi 10.1039/c5dt01738f
_journal_volume 44
_journal_year 2015
_chemical_formula_sum 'C47.3 H44.65 Cu2 Ho Mo N12.65 O9.35'
_chemical_formula_weight 1327.85
_chemical_name_systematic
;
 ?
;
_chemical_properties_physical Photo-sensitive
_space_group_crystal_system triclinic
_space_group_IT_number 2
_space_group_name_Hall '-P 1'
_space_group_name_H-M_alt 'P -1'
_symmetry_space_group_name_Hall '-P 1'
_symmetry_space_group_name_H-M 'P -1'
_atom_sites_solution_hydrogens geom
_audit_creation_method SHELXL-2014
_audit_update_record
;
2015-06-15 deposited with the CCDC.
2015-07-06 downloaded from the CCDC.
;
_cell_angle_alpha 105.814(7)
_cell_angle_beta 92.659(7)
_cell_angle_gamma 116.095(7)
_cell_formula_units_Z 2
_cell_length_a 11.3617(11)
_cell_length_b 12.4459(11)
_cell_length_c 21.2819(17)
_cell_measurement_reflns_used 14140
_cell_measurement_temperature 293(2)
_cell_measurement_theta_max 28.15
_cell_measurement_theta_min 1.85
_cell_volume 2551.8(5)
_computing_cell_refinement X-Area
_computing_data_collection X-Area
_computing_data_reduction X-Area
_computing_molecular_graphics 'Diamond 3.2 (Branderburg, 2014)'
_computing_publication_material 'WinGX (Farrugia, 2013)'
_computing_structure_refinement 'SHELXL-2014 (Sheldrick, 2014)'
_computing_structure_solution 'SHELXS-2014 (Sheldrick, 2014)'
_diffrn_ambient_temperature 293(2)
_diffrn_measured_fraction_theta_full 0.911
_diffrn_measured_fraction_theta_max 0.936
_diffrn_measurement_device_type 'STOE-IPDS II'
_diffrn_measurement_method 'omega scans'
_diffrn_radiation_type MoK\a
_diffrn_radiation_wavelength 0.71073
_diffrn_reflns_av_R_equivalents 0.0703
_diffrn_reflns_av_unetI/netI 0.1093
_diffrn_reflns_Laue_measured_fraction_full 0.911
_diffrn_reflns_Laue_measured_fraction_max 0.936
_diffrn_reflns_limit_h_max 13
_diffrn_reflns_limit_h_min -13
_diffrn_reflns_limit_k_max 14
_diffrn_reflns_limit_k_min -14
_diffrn_reflns_limit_l_max 25
_diffrn_reflns_limit_l_min -25
_diffrn_reflns_number 16234
_diffrn_reflns_point_group_measured_fraction_full 0.911
_diffrn_reflns_point_group_measured_fraction_max 0.936
_diffrn_reflns_theta_full 25.242
_diffrn_reflns_theta_max 25.000
_diffrn_reflns_theta_min 1.862
_diffrn_source 'fine-focus sealed tube'
_exptl_absorpt_coefficient_mu 2.664
_exptl_absorpt_correction_T_max 0.5864
_exptl_absorpt_correction_T_min 0.5352
_exptl_absorpt_correction_type multi-scan
_exptl_absorpt_process_details
;
[c.f. r.h. blessing, acta cryst. (1995), a51, 33-38]
;
_exptl_crystal_colour green
_exptl_crystal_density_diffrn 1.728
_exptl_crystal_description prism
_exptl_crystal_F_000 1318
_exptl_crystal_preparation 'Magnetic properties'
_exptl_crystal_size_max 0.3
_exptl_crystal_size_mid 0.2
_exptl_crystal_size_min 0.1
_refine_diff_density_max 1.674
_refine_diff_density_min -2.010
_refine_diff_density_rms 0.125
_refine_ls_extinction_method none
_refine_ls_goodness_of_fit_ref 0.894
_refine_ls_hydrogen_treatment constr
_refine_ls_matrix_type full
_refine_ls_number_parameters 704
_refine_ls_number_reflns 8420
_refine_ls_number_restraints 9
_refine_ls_restrained_S_all 0.894
_refine_ls_R_factor_all 0.0872
_refine_ls_R_factor_gt 0.0487
_refine_ls_shift/su_max 0.001
_refine_ls_shift/su_mean 0.000
_refine_ls_structure_factor_coef Fsqd
_refine_ls_weighting_details 'w=1/[\s^2^(Fo^2^)+(0.0466P)^2^] where P=(Fo^2^+2Fc^2^)/3'
_refine_ls_weighting_scheme calc
_refine_ls_wR_factor_gt 0.0989
_refine_ls_wR_factor_ref 0.1086
_reflns_Friedel_coverage 0.000
_reflns_number_gt 5367
_reflns_number_total 8420
_reflns_threshold_expression 'I > 2\s(I)'
_cod_data_source_file c5dt01738f2.cif
_cod_data_source_block Compound_5
_cod_depositor_comments 'Adding full bibliography for 7035647--7035658.cif.'
_cod_original_cell_volume 2551.8(4)
_cod_original_formula_sum 'C47.30 H44.65 Cu2 Ho Mo N12.65 O9.35'
_cod_database_code 7035651
_shelx_space_group_comment
;
The symmetry employed for this shelxl refinement is uniquely defined
by the following loop, which should always be used as a source of
symmetry information in preference to the above space-group names.
They are only intended as comments.
;
_shelxl_version_number 2014-3

loop_
_space_group_symop_operation_xyz
'x, y, z'
'-x, -y, -z'

loop_
_atom_site_label
_atom_site_type_symbol
_atom_site_fract_x
_atom_site_fract_y
_atom_site_fract_z
_atom_site_U_iso_or_equiv
_atom_site_adp_type
_atom_site_occupancy
_atom_site_site_symmetry_order
_atom_site_calc_flag
_atom_site_refinement_flags_posn
_atom_site_refinement_flags_adp
_atom_site_refinement_flags_occupancy
_atom_site_disorder_assembly
_atom_site_disorder_group
C1 C 0.5386(12) 0.4681(11) 0.9103(6) 0.078(4) Uani 1 1 d . . . . .
H1A H 0.4491 0.4003 0.9012 0.117 Uiso 1 1 calc R U . . .
H1B H 0.5931 0.4614 0.9433 0.117 Uiso 1 1 calc R U . . .
H1C H 0.5380 0.5477 0.9264 0.117 Uiso 1 1 calc R U . . .
C2 C 0.7203(9) 0.5502(8) 0.8534(5) 0.043(2) Uani 1 1 d . . . . .
C3 C 0.8143(11) 0.6129(10) 0.9096(6) 0.067(3) Uani 1 1 d . . . . .
H3 H 0.7945 0.5974 0.9492 0.080 Uiso 1 1 calc R U . . .
C4 C 0.9428(12) 0.7023(13) 0.9072(7) 0.090(4) Uani 1 1 d . . . . .
H4 H 1.0082 0.7474 0.9457 0.108 Uiso 1 1 calc R U . . .
C5 C 0.9725(11) 0.7233(12) 0.8485(7) 0.079(4) Uani 1 1 d . . . . .
H5 H 1.0582 0.7811 0.8471 0.094 Uiso 1 1 calc R U . . .
C6 C 0.8736(9) 0.6578(8) 0.7905(5) 0.051(2) Uani 1 1 d . . . . .
C7 C 0.7461(9) 0.5675(7) 0.7927(5) 0.042(2) Uani 1 1 d . . . . .
C8 C 0.9090(10) 0.6884(9) 0.7306(7) 0.064(3) Uani 1 1 d . . . . .
H8 H 0.9954 0.7519 0.7352 0.076 Uiso 1 1 calc R U . . .
C9 C 0.9035(15) 0.7031(16) 0.6248(9) 0.118(6) Uani 0.335 1 d . . P A 1
H9A H 0.9696 0.7900 0.6483 0.142 Uiso 0.335 1 calc R U P A 1
H9B H 0.9481 0.6593 0.6001 0.142 Uiso 0.335 1 calc R U P A 1
C10 C 0.801(3) 0.700(3) 0.579(2) 0.076(11) Uani 0.335 1 d . . P A 1
H10A H 0.8437 0.7625 0.5575 0.092 Uiso 0.335 1 calc R U P A 1
H10B H 0.7421 0.7227 0.6046 0.092 Uiso 0.335 1 calc R U P A 1
C11 C 0.7196(13) 0.5709(13) 0.5268(7) 0.079(4) Uani 0.335 1 d . . P A 1
H11A H 0.6571 0.5767 0.4969 0.095 Uiso 0.335 1 calc R U P A 1
H11B H 0.7794 0.5506 0.5008 0.095 Uiso 0.335 1 calc R U P A 1
C9A C 0.9035(15) 0.7031(16) 0.6248(9) 0.118(6) Uani 0.665 1 d . . P A 2
H9A1 H 0.8869 0.7747 0.6295 0.142 Uiso 0.665 1 calc R U P A 2
H9A2 H 0.9991 0.7365 0.6377 0.142 Uiso 0.665 1 calc R U P A 2
C10A C 0.866(2) 0.629(2) 0.5562(12) 0.094(7) Uani 0.665 1 d . . P A 2
H10C H 0.8898 0.5622 0.5503 0.112 Uiso 0.665 1 calc R U P A 2
H10D H 0.9168 0.6827 0.5313 0.112 Uiso 0.665 1 calc R U P A 2
C11A C 0.7196(13) 0.5709(13) 0.5268(7) 0.079(4) Uani 0.665 1 d . . P A 2
H11C H 0.6889 0.6338 0.5393 0.095 Uiso 0.665 1 calc R U P A 2
H11D H 0.7059 0.5399 0.4786 0.095 Uiso 0.665 1 calc R U P A 2
C12 C 0.5734(11) 0.3561(11) 0.5086(6) 0.061(3) Uani 1 1 d . . . . .
H12 H 0.5763 0.3521 0.4645 0.074 Uiso 1 1 calc R U . . .
C13 C 0.4919(10) 0.2403(10) 0.5195(5) 0.056(3) Uani 1 1 d . . . . .
C14 C 0.4387(13) 0.1281(13) 0.4632(7) 0.085(4) Uani 1 1 d . . . . .
H14 H 0.4581 0.1341 0.4219 0.102 Uiso 1 1 calc R U . . .
C15 C 0.3599(15) 0.0117(13) 0.4685(7) 0.095(4) Uani 1 1 d . . . . .
H15 H 0.3232 -0.0599 0.4308 0.114 Uiso 1 1 calc R U . . .
C16 C 0.3345(12) 0.0002(10) 0.5302(7) 0.073(3) Uani 1 1 d . . . . .
H16 H 0.2831 -0.0792 0.5341 0.088 Uiso 1 1 calc R U . . .
C17 C 0.3864(9) 0.1080(9) 0.5861(5) 0.049(2) Uani 1 1 d . . . . .
C18 C 0.4649(9) 0.2301(8) 0.5825(5) 0.044(2) Uani 1 1 d . . . . .
C19 C 0.2894(12) -0.0154(8) 0.6560(6) 0.079(4) Uani 1 1 d . . . . .
H19A H 0.2868 -0.0063 0.7021 0.119 Uiso 1 1 calc R U . . .
H19B H 0.2007 -0.0490 0.6316 0.119 Uiso 1 1 calc R U . . .
H19C H 0.3251 -0.0720 0.6384 0.119 Uiso 1 1 calc R U . . .
C20 C 0.7482(10) 0.2858(10) 0.6970(6) 0.066(3) Uani 1 1 d . . . . .
H20A H 0.7171 0.3029 0.6601 0.099 Uiso 1 1 calc R U . . .
H20B H 0.8340 0.3551 0.7202 0.099 Uiso 1 1 calc R U . . .
H20C H 0.7556 0.2095 0.6811 0.099 Uiso 1 1 calc R U . . .
C21 C 0.6879(9) 0.2452(8) 0.7983(5) 0.048(2) Uani 1 1 d . . . . .
C22 C 0.8120(11) 0.2508(11) 0.8158(6) 0.067(3) Uani 1 1 d . . . . .
H22 H 0.8780 0.2748 0.7907 0.080 Uiso 1 1 calc R U . . .
C23 C 0.8332(14) 0.2193(13) 0.8721(8) 0.089(4) Uani 1 1 d . . . . .
H23 H 0.9144 0.2227 0.8851 0.106 Uiso 1 1 calc R U . . .
C24 C 0.7334(13) 0.1832(11) 0.9080(7) 0.081(4) Uani 1 1 d . . . . .
H24 H 0.7486 0.1617 0.9450 0.097 Uiso 1 1 calc R U . . .
C25 C 0.6081(10) 0.1776(8) 0.8909(6) 0.055(3) Uani 1 1 d . . . . .
C26 C 0.5897(9) 0.2096(7) 0.8343(5) 0.046(2) Uani 1 1 d . . . . .
C27 C 0.5169(12) 0.1500(11) 0.9341(6) 0.079(4) Uani 1 1 d . . . . .
H27 H 0.5450 0.1365 0.9716 0.094 Uiso 1 1 calc R U . . .
C28 C 0.337(3) 0.139(3) 0.9893(13) 0.063(6) Uani 0.6 1 d . . P B 1
H28A H 0.3889 0.1285 1.0223 0.076 Uiso 0.6 1 calc R U P B 1
H28B H 0.3349 0.2184 1.0086 0.076 Uiso 0.6 1 calc R U P B 1
C29 C 0.198(2) 0.031(2) 0.9683(11) 0.071(6) Uani 0.6 1 d . . P B 1
H29A H 0.1668 0.0096 1.0071 0.085 Uiso 0.6 1 calc R U P B 1
H29B H 0.1988 -0.0425 0.9379 0.085 Uiso 0.6 1 calc R U P B 1
C30 C 0.1012(12) 0.0621(12) 0.9345(7) 0.080(4) Uani 0.6 1 d . . P B 1
H30A H 0.0111 -0.0061 0.9272 0.096 Uiso 0.6 1 calc R U P B 1
H30B H 0.1046 0.1385 0.9641 0.096 Uiso 0.6 1 calc R U P B 1
C28A C 0.315(6) 0.068(5) 0.968(2) 0.096(12) Uani 0.4 1 d . U P B 2
H28C H 0.2583 -0.0196 0.9413 0.115 Uiso 0.4 1 calc R U P B 2
H28D H 0.3688 0.0723 1.0061 0.115 Uiso 0.4 1 calc R U P B 2
C29A C 0.240(6) 0.132(5) 0.9873(19) 0.099(11) Uani 0.4 1 d . U P B 2
H29C H 0.2899 0.2192 0.9889 0.119 Uiso 0.4 1 calc R U P B 2
H29D H 0.2221 0.1313 1.0314 0.119 Uiso 0.4 1 calc R U P B 2
C30A C 0.1012(12) 0.0621(12) 0.9345(7) 0.080(4) Uani 0.4 1 d . . P B 2
H30C H 0.0565 -0.0276 0.9287 0.096 Uiso 0.4 1 calc R U P B 2
H30D H 0.0429 0.0971 0.9508 0.096 Uiso 0.4 1 calc R U P B 2
C31 C 0.0270(12) 0.0467(9) 0.8257(6) 0.062(3) Uani 1 1 d . . . . .
H31 H -0.0551 0.0039 0.8370 0.075 Uiso 1 1 calc R U . . .
C32 C 0.0225(9) 0.0657(9) 0.7621(6) 0.058(3) Uani 1 1 d . . . . .
C33 C -0.1027(11) 0.0154(12) 0.7234(8) 0.086(4) Uani 1 1 d . . . . .
H33 H -0.1782 -0.0321 0.7382 0.103 Uiso 1 1 calc R U . . .
C34 C -0.1172(12) 0.0344(12) 0.6637(8) 0.088(4) Uani 1 1 d . . . . .
H34 H -0.2010 -0.0063 0.6363 0.106 Uiso 1 1 calc R U . . .
C35 C -0.0068(11) 0.1144(11) 0.6442(6) 0.075(3) Uani 1 1 d . . . . .
H35 H -0.0179 0.1320 0.6053 0.090 Uiso 1 1 calc R U . . .
C36 C 0.1198(9) 0.1684(8) 0.6817(5) 0.050(2) Uani 1 1 d . . . . .
C37 C 0.1374(8) 0.1453(8) 0.7416(5) 0.044(2) Uani 1 1 d . . . . .
C38 C 0.2225(12) 0.3098(12) 0.6196(6) 0.082(4) Uani 1 1 d . . . . .
H38A H 0.3095 0.3648 0.6139 0.124 Uiso 1 1 calc R U . . .
H38B H 0.1721 0.2456 0.5778 0.124 Uiso 1 1 calc R U . . .
H38C H 0.1770 0.3582 0.6355 0.124 Uiso 1 1 calc R U . . .
C39 C 0.3023(9) -0.1453(8) 0.7783(5) 0.047(2) Uani 1 1 d . . . . .
C40 C 0.5097(9) -0.1120(9) 0.7242(5) 0.046(2) Uani 1 1 d . . . . .
C41 C 0.4916(10) -0.3430(8) 0.6845(5) 0.049(2) Uani 1 1 d . . . . .
C42 C 0.3882(9) -0.4376(9) 0.7715(5) 0.051(2) Uani 1 1 d . . . . .
C43 C 0.2769(10) -0.3190(9) 0.6569(6) 0.055(3) Uani 1 1 d . . . . .
C44 C 0.1838(10) -0.4056(9) 0.7474(6) 0.057(3) Uani 1 1 d . . . . .
C45 C 0.3706(10) -0.2326(11) 0.8581(7) 0.062(3) Uani 1 1 d . . . . .
C46 C 0.5871(10) -0.1873(9) 0.8134(6) 0.052(3) Uani 1 1 d . . . . .
Cu1 Cu 0.65651(11) 0.49868(10) 0.64909(6) 0.0445(3) Uani 1 1 d . . . . .
Cu2 Cu 0.30841(11) 0.13839(10) 0.84607(6) 0.0454(3) Uani 1 1 d . . . . .
Ho1 Ho 0.45766(4) 0.31085(4) 0.73988(2) 0.03416(13) Uani 1 1 d . . . . .
Mo1 Mo 0.38834(7) -0.27159(6) 0.75505(4) 0.0365(2) Uani 1 1 d . . . . .
N1 N 0.8376(8) 0.6399(8) 0.6730(5) 0.060(2) Uani 1 1 d . . . . .
N2 N 0.6428(9) 0.4642(9) 0.5520(5) 0.056(2) Uani 1 1 d . . . . .
N3 N 0.3995(10) 0.1412(9) 0.9280(5) 0.070(3) Uani 1 1 d . . . . .
N4 N 0.1301(8) 0.0814(7) 0.8685(5) 0.055(2) Uani 1 1 d . . . . .
N5 N 0.2574(8) -0.0780(7) 0.7912(4) 0.054(2) Uani 1 1 d . . . . .
N6 N 0.5691(7) -0.0329(7) 0.7037(4) 0.055(2) Uani 1 1 d . . . . .
N7 N 0.5405(9) -0.3858(8) 0.6490(5) 0.063(3) Uani 1 1 d . . . . .
N8 N 0.3904(8) -0.5255(7) 0.7758(4) 0.053(2) Uani 1 1 d . . . . .
N9 N 0.2191(10) -0.3432(11) 0.6047(5) 0.088(3) Uani 1 1 d . . . . .
N10 N 0.0760(9) -0.4788(9) 0.7424(6) 0.089(4) Uani 1 1 d . . . . .
N11 N 0.3564(12) -0.2110(13) 0.9129(6) 0.103(4) Uani 1 1 d . . . . .
N12 N 0.6930(10) -0.1432(10) 0.8439(6) 0.080(3) Uani 1 1 d . . . . .
O1 O 0.5912(6) 0.4604(5) 0.8509(3) 0.0481(16) Uani 1 1 d . . . . .
O2 O 0.6471(5) 0.4983(5) 0.7401(3) 0.0390(14) Uani 1 1 d . . . . .
O1W O 1.083(3) 0.648(3) 0.447(2) 0.44(2) Uani 1 1 d . . . . .
O3 O 0.5077(6) 0.3272(5) 0.6369(3) 0.0421(14) Uani 1 1 d . . . . .
O4 O 0.3732(6) 0.1066(5) 0.6496(3) 0.0513(16) Uani 1 1 d . . . . .
O5 O 0.6541(6) 0.2706(5) 0.7420(3) 0.0467(15) Uani 1 1 d . . . . .
O6 O 0.4710(5) 0.2018(5) 0.8123(3) 0.0446(16) Uani 1 1 d . . . . .
O7 O 0.2615(5) 0.1928(5) 0.7736(3) 0.0432(15) Uani 1 1 d . . . . .
O8 O 0.2361(6) 0.2507(6) 0.6677(4) 0.0559(18) Uani 1 1 d . . . . .
N21 N 0.219(3) 0.385(2) 0.9274(12) 0.109(7) Uani 0.65 1 d D . P C 1
C51 C 0.169(4) 0.442(3) 0.9211(17) 0.109(16) Uani 0.65 1 d D . P C 1
C52 C 0.109(2) 0.529(2) 0.9172(15) 0.120(9) Uani 0.65 1 d D . P C 1
H52A H 0.0139 0.4805 0.9054 0.180 Uiso 0.65 1 calc R U P C 1
H52B H 0.1427 0.5677 0.8841 0.180 Uiso 0.65 1 calc R U P C 1
H52C H 0.1343 0.5934 0.9597 0.180 Uiso 0.65 1 calc R U P C 1
O2W O 0.199(9) 0.468(7) 0.920(5) 0.26(6) Uani 0.35 1 d . . P D 2

loop_
_atom_site_aniso_label
_atom_site_aniso_U_11
_atom_site_aniso_U_22
_atom_site_aniso_U_33
_atom_site_aniso_U_23
_atom_site_aniso_U_13
_atom_site_aniso_U_12
C1 0.089(9) 0.068(7) 0.055(9) 0.015(7) 0.028(7) 0.021(6)
C2 0.045(5) 0.038(4) 0.047(7) 0.013(5) 0.007(4) 0.022(4)
C3 0.078(8) 0.062(6) 0.048(8) 0.016(6) 0.012(6) 0.024(6)
C4 0.068(8) 0.103(10) 0.063(11) 0.011(8) -0.006(7) 0.021(7)
C5 0.058(7) 0.087(8) 0.069(10) 0.021(8) 0.014(6) 0.018(6)
C6 0.045(5) 0.049(5) 0.050(7) 0.010(5) 0.007(5) 0.017(4)
C7 0.056(6) 0.026(4) 0.046(7) 0.013(4) 0.010(5) 0.021(4)
C8 0.049(6) 0.051(6) 0.096(11) 0.035(7) 0.033(6) 0.020(5)
C9 0.091(11) 0.120(12) 0.115(16) 0.080(12) 0.023(10) 0.001(9)
C10 0.07(2) 0.06(2) 0.10(3) 0.05(2) 0.02(2) 0.008(18)
C11 0.094(9) 0.115(10) 0.074(10) 0.070(9) 0.047(7) 0.062(8)
C9A 0.091(11) 0.120(12) 0.115(16) 0.080(12) 0.023(10) 0.001(9)
C10A 0.091(15) 0.113(16) 0.09(2) 0.071(16) 0.052(14) 0.037(13)
C11A 0.094(9) 0.115(10) 0.074(10) 0.070(9) 0.047(7) 0.062(8)
C12 0.079(8) 0.081(8) 0.043(8) 0.031(7) 0.027(6) 0.046(7)
C13 0.067(7) 0.072(7) 0.032(8) 0.008(6) 0.007(5) 0.040(6)
C14 0.099(10) 0.100(10) 0.047(10) 0.012(8) 0.010(7) 0.046(8)
C15 0.139(13) 0.090(10) 0.046(10) -0.012(8) -0.005(8) 0.069(10)
C16 0.091(9) 0.048(6) 0.060(10) 0.003(6) -0.007(7) 0.025(6)
C17 0.061(6) 0.052(6) 0.042(7) 0.017(5) 0.011(5) 0.033(5)
C18 0.048(5) 0.048(5) 0.040(7) 0.012(5) 0.003(4) 0.029(4)
C19 0.117(10) 0.038(5) 0.079(10) 0.026(6) 0.014(7) 0.029(6)
C20 0.067(7) 0.082(7) 0.075(9) 0.033(7) 0.035(6) 0.052(6)
C21 0.051(6) 0.051(5) 0.047(7) 0.013(5) 0.008(5) 0.030(5)
C22 0.068(7) 0.094(8) 0.057(9) 0.021(7) 0.014(6) 0.057(6)
C23 0.087(9) 0.104(10) 0.088(12) 0.027(9) -0.009(8) 0.060(8)
C24 0.092(9) 0.091(8) 0.072(10) 0.035(8) -0.010(7) 0.050(8)
C25 0.057(6) 0.046(5) 0.063(8) 0.022(5) 0.005(5) 0.023(5)
C26 0.051(6) 0.033(4) 0.047(7) 0.014(4) -0.012(5) 0.014(4)
C27 0.071(8) 0.095(9) 0.071(10) 0.051(8) 0.005(7) 0.027(7)
C28 0.070(14) 0.063(12) 0.047(16) 0.017(12) 0.021(11) 0.022(14)
C29 0.089(16) 0.074(16) 0.060(16) 0.034(13) 0.035(12) 0.039(13)
C30 0.089(9) 0.094(8) 0.082(11) 0.050(8) 0.062(8) 0.047(7)
C28A 0.16(4) 0.08(2) 0.05(2) 0.024(18) 0.02(2) 0.05(3)
C29A 0.16(4) 0.08(2) 0.05(2) 0.019(17) 0.03(2) 0.05(3)
C30A 0.089(9) 0.094(8) 0.082(11) 0.050(8) 0.062(8) 0.047(7)
C31 0.076(8) 0.059(6) 0.076(9) 0.036(6) 0.043(7) 0.042(6)
C32 0.043(6) 0.052(5) 0.083(9) 0.026(6) 0.012(5) 0.024(5)
C33 0.050(7) 0.089(8) 0.135(14) 0.057(9) 0.023(7) 0.034(6)
C34 0.063(8) 0.095(9) 0.109(13) 0.047(9) 0.001(7) 0.032(7)
C35 0.061(7) 0.079(7) 0.082(10) 0.035(7) -0.004(6) 0.028(6)
C36 0.054(6) 0.050(5) 0.057(8) 0.019(5) 0.012(5) 0.032(5)
C37 0.044(5) 0.038(5) 0.055(7) 0.013(5) 0.011(5) 0.023(4)
C38 0.097(9) 0.109(9) 0.086(10) 0.069(9) 0.028(7) 0.064(8)
C39 0.071(6) 0.041(5) 0.048(7) 0.023(5) 0.036(5) 0.036(5)
C40 0.043(5) 0.048(5) 0.043(7) 0.011(5) 0.010(4) 0.020(4)
C41 0.070(6) 0.049(5) 0.051(7) 0.029(5) 0.022(5) 0.038(5)
C42 0.056(6) 0.047(5) 0.051(8) 0.019(5) 0.008(5) 0.022(5)
C43 0.071(7) 0.062(6) 0.046(8) 0.015(6) 0.021(6) 0.044(5)
C44 0.048(6) 0.053(6) 0.083(9) 0.031(6) 0.016(5) 0.028(5)
C45 0.068(7) 0.078(7) 0.059(9) 0.027(7) 0.024(6) 0.045(6)
C46 0.057(6) 0.056(6) 0.054(8) 0.026(6) 0.027(5) 0.030(5)
Cu1 0.0523(7) 0.0482(6) 0.0446(8) 0.0255(6) 0.0188(5) 0.0266(5)
Cu2 0.0532(7) 0.0441(6) 0.0459(8) 0.0237(6) 0.0157(6) 0.0231(5)
Ho1 0.0411(2) 0.0313(2) 0.0367(3) 0.01695(19) 0.01114(18) 0.01902(17)
Mo1 0.0458(5) 0.0346(4) 0.0408(6) 0.0178(4) 0.0158(4) 0.0250(4)
N1 0.058(5) 0.068(5) 0.059(7) 0.036(5) 0.017(5) 0.025(4)
N2 0.078(6) 0.070(6) 0.049(7) 0.036(5) 0.031(5) 0.048(5)
N3 0.078(6) 0.089(6) 0.049(7) 0.044(6) 0.019(5) 0.030(5)
N4 0.065(5) 0.052(5) 0.070(7) 0.036(5) 0.032(5) 0.036(4)
N5 0.066(5) 0.048(4) 0.062(7) 0.023(4) 0.033(4) 0.035(4)
N6 0.052(5) 0.051(5) 0.061(7) 0.022(5) 0.018(4) 0.019(4)
N7 0.089(6) 0.079(6) 0.064(7) 0.036(5) 0.046(5) 0.066(5)
N8 0.077(6) 0.043(4) 0.058(6) 0.022(4) 0.022(4) 0.039(4)
N9 0.087(7) 0.125(9) 0.050(8) 0.019(7) -0.001(6) 0.056(7)
N10 0.059(6) 0.067(6) 0.147(12) 0.045(7) 0.026(6) 0.027(5)
N11 0.137(10) 0.156(11) 0.048(9) 0.043(8) 0.030(7) 0.089(9)
N12 0.059(6) 0.091(7) 0.087(9) 0.038(6) 0.006(6) 0.028(5)
O1 0.062(4) 0.037(3) 0.037(4) 0.011(3) 0.006(3) 0.018(3)
O2 0.044(3) 0.034(3) 0.040(4) 0.016(3) 0.010(3) 0.018(3)
O1W 0.29(3) 0.43(4) 0.77(7) 0.33(5) 0.20(4) 0.21(3)
O3 0.061(4) 0.046(3) 0.025(4) 0.013(3) 0.016(3) 0.029(3)
O4 0.075(4) 0.040(3) 0.039(5) 0.011(3) 0.009(3) 0.029(3)
O5 0.051(4) 0.055(4) 0.050(5) 0.025(3) 0.014(3) 0.033(3)
O6 0.041(3) 0.048(3) 0.052(5) 0.032(3) 0.008(3) 0.018(3)
O7 0.037(3) 0.042(3) 0.051(5) 0.021(3) 0.006(3) 0.016(3)
O8 0.059(4) 0.070(4) 0.061(5) 0.040(4) 0.017(3) 0.039(4)
N21 0.136(19) 0.118(18) 0.085(17) 0.042(14) 0.021(13) 0.066(17)
C51 0.09(2) 0.12(3) 0.08(2) 0.07(2) 0.015(17) 0.01(2)
C52 0.12(2) 0.089(16) 0.15(3) 0.066(18) 0.040(18) 0.033(15)
O2W 0.22(7) 0.17(6) 0.37(11) 0.12(7) 0.18(7) 0.04(6)

loop_
_atom_type_symbol
_atom_type_description
_atom_type_scat_dispersion_real
_atom_type_scat_dispersion_imag
_atom_type_scat_source
C C 0.0033 0.0016 'International Tables Vol C Tables 4.2.6.8 and 6.1.1.4'
H H 0.0000 0.0000 'International Tables Vol C Tables 4.2.6.8 and 6.1.1.4'
Cu Cu 0.3201 1.2651 'International Tables Vol C Tables 4.2.6.8 and 6.1.1.4'
Ho Ho -0.2175 4.6783 'International Tables Vol C Tables 4.2.6.8 and 6.1.1.4'
Mo Mo -1.6832 0.6857 'International Tables Vol C Tables 4.2.6.8 and 6.1.1.4'
N N 0.0061 0.0033 'International Tables Vol C Tables 4.2.6.8 and 6.1.1.4'
O O 0.0106 0.0060 'International Tables Vol C Tables 4.2.6.8 and 6.1.1.4'

loop_
_geom_angle_atom_site_label_1
_geom_angle_atom_site_label_2
_geom_angle_atom_site_label_3
_geom_angle
_geom_angle_site_symmetry_1
_geom_angle_site_symmetry_3
O1 C1 H1A 109.5 . .
O1 C1 H1B 109.5 . .
H1A C1 H1B 109.5 . .
O1 C1 H1C 109.5 . .
H1A C1 H1C 109.5 . .
H1B C1 H1C 109.5 . .
C3 C2 O1 122.8(9) . .
C3 C2 C7 122.7(9) . .
O1 C2 C7 114.5(8) . .
C2 C3 C4 118.7(11) . .
C2 C3 H3 120.6 . .
C4 C3 H3 120.6 . .
C5 C4 C3 120.5(11) . .
C5 C4 H4 119.7 . .
C3 C4 H4 119.7 . .
C4 C5 C6 120.1(11) . .
C4 C5 H5 120.0 . .
C6 C5 H5 120.0 . .
C7 C6 C5 119.3(10) . .
C7 C6 C8 123.1(9) . .
C5 C6 C8 117.6(9) . .
O2 C7 C2 117.7(8) . .
O2 C7 C6 123.7(8) . .
C2 C7 C6 118.6(9) . .
N1 C8 C6 128.4(9) . .
N1 C8 H8 115.8 . .
C6 C8 H8 115.8 . .
C10 C9 N1 108.3(17) . .
C10 C9 H9A 110.0 . .
N1 C9 H9A 110.0 . .
C10 C9 H9B 110.0 . .
N1 C9 H9B 110.0 . .
H9A C9 H9B 108.4 . .
C9 C10 C11 113(3) . .
C9 C10 H10A 109.1 . .
C11 C10 H10A 109.1 . .
C9 C10 H10B 109.1 . .
C11 C10 H10B 109.1 . .
H10A C10 H10B 107.8 . .
N2 C11 C10 116.0(15) . .
N2 C11 H11A 108.3 . .
C10 C11 H11A 108.3 . .
N2 C11 H11B 108.3 . .
C10 C11 H11B 108.3 . .
H11A C11 H11B 107.4 . .
H10C C10A H10D 107.5 . .
N2 C12 C13 127.6(11) . .
N2 C12 H12 116.2 . .
C13 C12 H12 116.2 . .
C18 C13 C12 124.1(10) . .
C18 C13 C14 119.0(10) . .
C12 C13 C14 116.9(11) . .
C15 C14 C13 121.4(12) . .
C15 C14 H14 119.3 . .
C13 C14 H14 119.3 . .
C14 C15 C16 120.1(12) . .
C14 C15 H15 119.9 . .
C16 C15 H15 119.9 . .
C15 C16 C17 119.6(11) . .
C15 C16 H16 120.2 . .
C17 C16 H16 120.2 . .
O4 C17 C16 124.2(9) . .
O4 C17 C18 113.6(8) . .
C16 C17 C18 122.1(10) . .
O3 C18 C17 118.5(8) . .
O3 C18 C13 123.7(8) . .
C17 C18 C13 117.8(9) . .
O4 C19 H19A 109.5 . .
O4 C19 H19B 109.5 . .
H19A C19 H19B 109.5 . .
O4 C19 H19C 109.5 . .
H19A C19 H19C 109.5 . .
H19B C19 H19C 109.5 . .
O5 C20 H20A 109.5 . .
O5 C20 H20B 109.5 . .
H20A C20 H20B 109.5 . .
O5 C20 H20C 109.5 . .
H20A C20 H20C 109.5 . .
H20B C20 H20C 109.5 . .
C26 C21 O5 115.1(7) . .
C26 C21 C22 121.7(9) . .
O5 C21 C22 123.2(9) . .
C23 C22 C21 118.2(11) . .
C23 C22 H22 120.9 . .
C21 C22 H22 120.9 . .
C24 C23 C22 119.6(11) . .
C24 C23 H23 120.2 . .
C22 C23 H23 120.2 . .
C23 C24 C25 122.7(11) . .
C23 C24 H24 118.7 . .
C25 C24 H24 118.7 . .
C26 C25 C27 125.2(9) . .
C26 C25 C24 116.4(10) . .
C27 C25 C24 118.2(10) . .
O6 C26 C21 117.7(8) . .
O6 C26 C25 120.8(9) . .
C21 C26 C25 121.4(8) . .
N3 C27 C25 127.9(10) . .
N3 C27 H27 116.0 . .
C25 C27 H27 116.0 . .
C29 C28 N3 108(2) . .
C29 C28 H28A 110.2 . .
N3 C28 H28A 110.2 . .
C29 C28 H28B 110.2 . .
N3 C28 H28B 110.2 . .
H28A C28 H28B 108.5 . .
C28 C29 C30 112(2) . .
C28 C29 H29A 109.2 . .
C30 C29 H29A 109.2 . .
C28 C29 H29B 109.2 . .
C30 C29 H29B 109.2 . .
H29A C29 H29B 107.9 . .
N4 C30 C29 113.9(11) . .
N4 C30 H30A 108.8 . .
C29 C30 H30A 108.8 . .
N4 C30 H30B 108.8 . .
C29 C30 H30B 108.8 . .
H30A C30 H30B 107.7 . .
C29A C28A N3 101(4) . .
C29A C28A H28C 111.5 . .
N3 C28A H28C 111.5 . .
C29A C28A H28D 111.5 . .
N3 C28A H28D 111.5 . .
H28C C28A H28D 109.3 . .
C28A C29A H29C 109.8 . .
C28A C29A H29D 109.8 . .
H29C C29A H29D 108.3 . .
N4 C31 C32 127.9(9) . .
N4 C31 H31 116.1 . .
C32 C31 H31 116.1 . .
C33 C32 C37 119.5(10) . .
C33 C32 C31 116.9(10) . .
C37 C32 C31 123.1(9) . .
C34 C33 C32 121.1(11) . .
C34 C33 H33 119.4 . .
C32 C33 H33 119.4 . .
C33 C34 C35 119.7(12) . .
C33 C34 H34 120.1 . .
C35 C34 H34 120.1 . .
C36 C35 C34 121.0(11) . .
C36 C35 H35 119.5 . .
C34 C35 H35 119.5 . .
O8 C36 C35 125.9(9) . .
O8 C36 C37 114.0(8) . .
C35 C36 C37 120.0(9) . .
O7 C37 C36 117.7(8) . .
O7 C37 C32 123.8(9) . .
C36 C37 C32 118.4(9) . .
O8 C38 H38A 109.5 . .
O8 C38 H38B 109.5 . .
H38A C38 H38B 109.5 . .
O8 C38 H38C 109.5 . .
H38A C38 H38C 109.5 . .
H38B C38 H38C 109.5 . .
N5 C39 Mo1 179.4(11) . .
N6 C40 Mo1 175.4(9) . .
N7 C41 Mo1 176.1(8) . .
N8 C42 Mo1 175.2(9) . .
N9 C43 Mo1 179.2(11) . .
N10 C44 Mo1 178.3(10) . .
N11 C45 Mo1 177.1(10) . .
N12 C46 Mo1 179.3(11) . .
O2 Cu1 N1 94.0(3) . .
O2 Cu1 N2 169.1(3) . .
N1 Cu1 N2 95.4(4) . .
O2 Cu1 O3 77.1(2) . .
N1 Cu1 O3 159.3(3) . .
N2 Cu1 O3 92.2(3) . .
O2 Cu1 N7 95.6(3) . 1_565
N1 Cu1 N7 98.0(3) . 1_565
N2 Cu1 N7 88.4(3) . 1_565
O3 Cu1 N7 101.4(3) . 1_565
O6 Cu2 N4 170.0(3) . .
O6 Cu2 N3 92.8(3) . .
N4 Cu2 N3 96.9(4) . .
O6 Cu2 O7 76.8(2) . .
N4 Cu2 O7 93.3(3) . .
N3 Cu2 O7 161.6(3) . .
O6 Cu2 N5 92.0(3) . .
N4 Cu2 N5 90.3(3) . .
N3 Cu2 N5 91.2(4) . .
O7 Cu2 N5 104.0(3) . .
O6 Cu2 Ho1 38.84(15) . .
N4 Cu2 Ho1 131.4(2) . .
N3 Cu2 Ho1 126.6(3) . .
O7 Cu2 Ho1 39.06(16) . .
N5 Cu2 Ho1 107.21(19) . .
O3 Ho1 O7 133.2(2) . .
O3 Ho1 O6 139.4(2) . .
O7 Ho1 O6 62.26(18) . .
O3 Ho1 O2 62.9(2) . .
O7 Ho1 O2 155.6(2) . .
O6 Ho1 O2 120.46(19) . .
O3 Ho1 N8 100.8(2) . 1_565
O7 Ho1 N8 82.2(2) . 1_565
O6 Ho1 N8 119.6(2) . 1_565
O2 Ho1 N8 75.9(2) . 1_565
O3 Ho1 O4 65.2(2) . .
O7 Ho1 O4 80.6(2) . .
O6 Ho1 O4 86.2(2) . .
O2 Ho1 O4 123.0(2) . .
N8 Ho1 O4 136.5(2) 1_565 .
O3 Ho1 O1 126.9(2) . .
O7 Ho1 O1 98.3(2) . .
O6 Ho1 O1 68.95(19) . .
O2 Ho1 O1 64.2(2) . .
N8 Ho1 O1 70.2(2) 1_565 .
O4 Ho1 O1 151.84(19) . .
O3 Ho1 O5 80.9(2) . .
O7 Ho1 O5 123.33(18) . .
O6 Ho1 O5 64.55(19) . .
O2 Ho1 O5 72.47(18) . .
N8 Ho1 O5 143.3(2) 1_565 .
O4 Ho1 O5 77.8(2) . .
O1 Ho1 O5 79.5(2) . .
O3 Ho1 O8 74.3(2) . .
O7 Ho1 O8 63.31(19) . .
O6 Ho1 O8 122.46(19) . .
O2 Ho1 O8 116.71(18) . .
N8 Ho1 O8 68.7(3) 1_565 .
O4 Ho1 O8 67.9(2) . .
O1 Ho1 O8 136.7(2) . .
O5 Ho1 O8 143.7(2) . .
O3 Ho1 Cu2 153.01(15) . .
O7 Ho1 Cu2 32.27(13) . .
O6 Ho1 Cu2 30.85(14) . .
O2 Ho1 Cu2 141.35(15) . .
N8 Ho1 Cu2 98.22(19) 1_565 .
O4 Ho1 Cu2 87.80(14) . .
O1 Ho1 Cu2 77.71(13) . .
O5 Ho1 Cu2 95.02(13) . .
O8 Ho1 Cu2 95.23(14) . .
C44 Mo1 C45 78.7(4) . .
C44 Mo1 C39 80.0(3) . .
C45 Mo1 C39 71.2(4) . .
C44 Mo1 C40 141.7(3) . .
C45 Mo1 C40 117.1(4) . .
C39 Mo1 C40 73.8(3) . .
C44 Mo1 C46 142.9(4) . .
C45 Mo1 C46 72.8(4) . .
C39 Mo1 C46 111.7(4) . .
C40 Mo1 C46 74.1(3) . .
C44 Mo1 C43 71.0(4) . .
C45 Mo1 C43 141.3(4) . .
C39 Mo1 C43 80.1(4) . .
C40 Mo1 C43 77.2(4) . .
C46 Mo1 C43 144.0(4) . .
C44 Mo1 C41 114.2(4) . .
C45 Mo1 C41 141.8(4) . .
C39 Mo1 C41 144.1(3) . .
C40 Mo1 C41 76.0(3) . .
C46 Mo1 C41 77.6(4) . .
C43 Mo1 C41 74.6(4) . .
C44 Mo1 C42 72.9(3) . .
C45 Mo1 C42 80.5(4) . .
C39 Mo1 C42 144.0(3) . .
C40 Mo1 C42 140.9(3) . .
C46 Mo1 C42 79.3(3) . .
C43 Mo1 C42 111.7(4) . .
C41 Mo1 C42 70.5(3) . .
C8 N1 C9 113.6(10) . .
C8 N1 Cu1 123.7(7) . .
C9 N1 Cu1 122.7(9) . .
C12 N2 C11 116.6(10) . .
C12 N2 Cu1 124.5(7) . .
C11 N2 Cu1 118.9(8) . .
C27 N3 C28A 112(2) . .
C27 N3 C28 115.7(14) . .
C27 N3 Cu2 122.9(8) . .
C28A N3 Cu2 117(2) . .
C28 N3 Cu2 121.4(13) . .
C31 N4 C30 114.7(9) . .
C31 N4 Cu2 121.6(8) . .
C30 N4 Cu2 123.4(7) . .
C39 N5 Cu2 144.1(8) . .
C41 N7 Cu1 136.9(8) . 1_545
C42 N8 Ho1 150.3(8) . 1_545
C2 O1 C1 118.6(8) . .
C2 O1 Ho1 117.2(5) . .
C1 O1 Ho1 123.8(6) . .
C7 O2 Cu1 126.5(5) . .
C7 O2 Ho1 121.3(5) . .
Cu1 O2 Ho1 109.5(3) . .
C18 O3 Cu1 124.9(5) . .
C18 O3 Ho1 123.7(5) . .
Cu1 O3 Ho1 109.8(3) . .
C17 O4 C19 115.9(7) . .
C17 O4 Ho1 118.4(5) . .
C19 O4 Ho1 124.7(6) . .
C21 O5 C20 115.2(7) . .
C21 O5 Ho1 115.7(5) . .
C20 O5 Ho1 128.6(5) . .
C26 O6 Cu2 127.9(5) . .
C26 O6 Ho1 120.6(5) . .
Cu2 O6 Ho1 110.3(2) . .
C37 O7 Cu2 123.2(5) . .
C37 O7 Ho1 126.6(5) . .
Cu2 O7 Ho1 108.7(2) . .
C36 O8 C38 116.8(7) . .
C36 O8 Ho1 117.6(5) . .
C38 O8 Ho1 125.0(6) . .
N21 C51 C52 175(4) . .
C51 C52 H52A 109.5 . .
C51 C52 H52B 109.5 . .
H52A C52 H52B 109.5 . .
C51 C52 H52C 109.5 . .
H52A C52 H52C 109.5 . .
H52B C52 H52C 109.5 . .

loop_
_geom_bond_atom_site_label_1
_geom_bond_atom_site_label_2
_geom_bond_distance
_geom_bond_site_symmetry_2
C1 O1 1.420(12) .
C1 H1A 0.9600 .
C1 H1B 0.9600 .
C1 H1C 0.9600 .
C2 C3 1.349(14) .
C2 O1 1.386(10) .
C2 C7 1.389(13) .
C3 C4 1.407(15) .
C3 H3 0.9300 .
C4 C5 1.373(17) .
C4 H4 0.9300 .
C5 C6 1.403(15) .
C5 H5 0.9300 .
C6 C7 1.403(12) .
C6 C8 1.452(15) .
C7 O2 1.329(10) .
C8 N1 1.265(14) .
C8 H8 0.9300 .
C9 C10 1.46(4) .
C9 N1 1.492(15) .
C9 H9A 0.9700 .
C9 H9B 0.9700 .
C10 C11 1.52(4) .
C10 H10A 0.9700 .
C10 H10B 0.9700 .
C11 N2 1.492(12) .
C11 H11A 0.9700 .
C11 H11B 0.9700 .
C10A H10C 0.9700 .
C10A H10D 0.9700 .
C12 N2 1.268(13) .
C12 C13 1.420(14) .
C12 H12 0.9300 .
C13 C18 1.415(14) .
C13 C14 1.425(17) .
C14 C15 1.368(17) .
C14 H14 0.9300 .
C15 C16 1.389(18) .
C15 H15 0.9300 .
C16 C17 1.391(14) .
C16 H16 0.9300 .
C17 O4 1.371(11) .
C17 C18 1.410(12) .
C18 O3 1.307(11) .
C19 O4 1.443(10) .
C19 H19A 0.9600 .
C19 H19B 0.9600 .
C19 H19C 0.9600 .
C20 O5 1.453(11) .
C20 H20A 0.9600 .
C20 H20B 0.9600 .
C20 H20C 0.9600 .
C21 C26 1.364(13) .
C21 O5 1.396(11) .
C21 C22 1.408(12) .
C22 C23 1.400(16) .
C22 H22 0.9300 .
C23 C24 1.375(18) .
C23 H23 0.9300 .
C24 C25 1.419(14) .
C24 H24 0.9300 .
C25 C26 1.401(13) .
C25 C27 1.408(15) .
C26 O6 1.360(10) .
C27 N3 1.287(14) .
C27 H27 0.9300 .
C28 C29 1.50(4) .
C28 N3 1.51(3) .
C28 H28A 0.9700 .
C28 H28B 0.9700 .
C29 C30 1.53(3) .
C29 H29A 0.9700 .
C29 H29B 0.9700 .
C30 N4 1.513(14) .
C30 H30A 0.9700 .
C30 H30B 0.9700 .
C28A C29A 1.40(7) .
C28A N3 1.48(5) .
C28A H28C 0.9700 .
C28A H28D 0.9700 .
C29A H29C 0.9700 .
C29A H29D 0.9700 .
C31 N4 1.278(13) .
C31 C32 1.439(15) .
C31 H31 0.9300 .
C32 C33 1.386(15) .
C32 C37 1.423(12) .
C33 C34 1.370(18) .
C33 H33 0.9300 .
C34 C35 1.382(15) .
C34 H34 0.9300 .
C35 C36 1.381(13) .
C35 H35 0.9300 .
C36 O8 1.377(10) .
C36 C37 1.405(13) .
C37 O7 1.326(10) .
C38 O8 1.451(11) .
C38 H38A 0.9600 .
C38 H38B 0.9600 .
C38 H38C 0.9600 .
C39 N5 1.141(10) .
C39 Mo1 2.155(9) .
C40 N6 1.137(11) .
C40 Mo1 2.160(9) .
C41 N7 1.114(11) .
C41 Mo1 2.185(11) .
C42 N8 1.133(10) .
C42 Mo1 2.187(9) .
C43 N9 1.155(13) .
C43 Mo1 2.177(12) .
C44 N10 1.138(11) .
C44 Mo1 2.149(10) .
C45 N11 1.159(14) .
C45 Mo1 2.153(13) .
C46 N12 1.151(12) .
C46 Mo1 2.164(11) .
Cu1 O2 1.946(6) .
Cu1 N1 1.954(9) .
Cu1 N2 1.977(9) .
Cu1 O3 1.991(6) .
Cu1 N7 2.340(8) 1_565
Cu2 O6 1.924(6) .
Cu2 N4 1.961(8) .
Cu2 N3 1.969(9) .
Cu2 O7 1.983(6) .
Cu2 N5 2.409(8) .
Cu2 Ho1 3.5196(11) .
Ho1 O3 2.328(6) .
Ho1 O7 2.341(5) .
Ho1 O6 2.354(5) .
Ho1 O2 2.377(5) .
Ho1 N8 2.427(7) 1_565
Ho1 O4 2.468(6) .
Ho1 O1 2.478(6) .
Ho1 O5 2.494(5) .
Ho1 O8 2.572(6) .
N7 Cu1 2.340(8) 1_545
N8 Ho1 2.427(7) 1_545
N21 C51 1.120(4) .
C51 C52 1.521(4) .
C52 H52A 0.9600 .
C52 H52B 0.9600 .
C52 H52C 0.9600 .
